data_1526436
loop_
_publ_author_name
'Isasi, J.'

_publ_section_title
;
 New M M' O4 oxides derived from the rutile type: synthesis, structure and
 study of magnetic and electronic properties
;
_journal_name_full 'Journal of Alloys Compd.'
_journal_page_first 89
_journal_page_last 96
_journal_volume 322
_journal_year 2001
_chemical_formula_sum 'O4 Rh Sb'
_chemical_name_systematic 'Rh (Sb O4)'
_space_group_IT_number 136
_symmetry_space_group_name_Hall '-P 4n 2n'
_symmetry_space_group_name_H-M 'P 42/m n m'
_cell_angle_alpha 90
_cell_angle_beta 90
_cell_angle_gamma 90
_cell_formula_units_Z 1
_cell_length_a 4.619
_cell_length_b 4.619
_cell_length_c 3.1038
_cell_volume 66.220
_citation_journal_id_ASTM JALCEU
_cod_data_source_file Isasi_JALCEU_2001_1296.cif
_cod_data_source_block O4Rh1Sb1
_cod_original_cell_volume 66.22007
_cod_original_formula_sum 'O4 Rh1 Sb1'
_cod_database_code 1526436

loop_
_symmetry_equiv_pos_as_xyz
x,y,z
-y+1/2,x+1/2,z+1/2
-x,-y,z
y+1/2,-x+1/2,z+1/2
x+1/2,-y+1/2,-z+1/2
y,x,-z
-x+1/2,y+1/2,-z+1/2
-y,-x,-z
-x,-y,-z
y-1/2,-x-1/2,-z-1/2
x,y,-z
-y-1/2,x-1/2,-z-1/2
-x-1/2,y-1/2,z-1/2
-y,-x,z
x-1/2,-y-1/2,z-1/2
y,x,z

loop_
_atom_site_label
_atom_site_type_symbol
_atom_site_fract_x
_atom_site_fract_y
_atom_site_fract_z
_atom_site_occupancy
_atom_site_U_iso_or_equiv
O1 O-2 0.305 0.305 0 1 0.0
Rh1 Rh+3 0 0 0 0.5 0.0
Sb1 Sb+5 0 0 0 0.5 0.0
